data_1504856
loop_
_publ_author_name
'Wang, Yongfeng'
'Parkin, Sean R.'
'Watson, Mark D.'

_publ_section_title
;
 Benzodichalcogenophenes with perfluoroarene termini.
;
_journal_issue 20
_journal_name_full 'Organic letters'
_journal_page_first 4421
_journal_page_last 4424
_journal_paper_doi 10.1021/ol801569m
_journal_volume 10
_journal_year 2008
_chemical_formula_moiety 'C48 H52 F14 O2 S2'
_chemical_formula_sum 'C48 H52 F14 O2 S2'
_chemical_formula_weight 991.02
_chemical_name_systematic
; 
 ? 
;
_space_group_IT_number 2
_symmetry_cell_setting triclinic
_symmetry_space_group_name_Hall '-P 1'
_symmetry_space_group_name_H-M 'P -1'
_atom_sites_solution_hydrogens geom
_atom_sites_solution_primary direct
_atom_sites_solution_secondary difmap
_audit_creation_method SHELXL-97
_cell_angle_alpha 82.721(3)
_cell_angle_beta 83.697(3)
_cell_angle_gamma 85.574(3)
_cell_formula_units_Z 1
_cell_length_a 4.9512(3)
_cell_length_b 12.2405(8)
_cell_length_c 18.7570(12)
_cell_measurement_reflns_used 6234
_cell_measurement_temperature 90.0(2)
_cell_measurement_theta_max 67.71
_cell_measurement_theta_min 2.39
_cell_volume 1118.48(12)
_computing_cell_refinement APEX2
_computing_data_collection 'APEX2 (Bruker-Nonius, 2004)'
_computing_data_reduction APEX2
_computing_molecular_graphics 'XP in SHELXTL (Sheldrick, 2008)'
_computing_publication_material
; 
SHELX97-2 (Sheldrick, 2008) and local procedures 
;
_computing_structure_refinement 'SHELXL-97 (Sheldrick, 2008)'
_computing_structure_solution 'SHELXS-97 (Sheldrick, 2008)'
_diffrn_ambient_temperature 90.0(2)
_diffrn_detector_area_resol_mean 18
_diffrn_measured_fraction_theta_full .979
_diffrn_measured_fraction_theta_max .979
_diffrn_measurement_device_type 'Bruker X8 Proteum diffractometer'
_diffrn_measurement_method '\w and \f scans'
_diffrn_radiation_monochromator 'Bruker Helios multilayer optics'
_diffrn_radiation_source 'fine-focus rotating anode'
_diffrn_radiation_type CuK\a
_diffrn_radiation_wavelength 1.54178
_diffrn_reflns_av_R_equivalents 0.0407
_diffrn_reflns_av_sigmaI/netI 0.0382
_diffrn_reflns_limit_h_max 5
_diffrn_reflns_limit_h_min -4
_diffrn_reflns_limit_k_max 14
_diffrn_reflns_limit_k_min -14
_diffrn_reflns_limit_l_max 22
_diffrn_reflns_limit_l_min -22
_diffrn_reflns_number 14089
_diffrn_reflns_theta_full 67.92
_diffrn_reflns_theta_max 67.92
_diffrn_reflns_theta_min 2.39
_diffrn_standards_number 0
_exptl_absorpt_coefficient_mu 1.955
_exptl_absorpt_correction_T_max 0.9619
_exptl_absorpt_correction_T_min 0.6031
_exptl_absorpt_correction_type multi-scan
_exptl_absorpt_process_details 'Sadabs in APEX2 (Bruker-Nonius, 2004)'
_exptl_crystal_colour yellow
_exptl_crystal_density_diffrn 1.471
_exptl_crystal_density_method 'not measured'
_exptl_crystal_description needle
_exptl_crystal_F_000 514
_exptl_crystal_size_max 0.25
_exptl_crystal_size_mid 0.03
_exptl_crystal_size_min 0.02
_refine_diff_density_max .468
_refine_diff_density_min -.547
_refine_diff_density_rms .063
_refine_ls_extinction_method none
_refine_ls_goodness_of_fit_ref 1.076
_refine_ls_hydrogen_treatment constr
_refine_ls_matrix_type full
_refine_ls_number_parameters 343
_refine_ls_number_reflns 3972
_refine_ls_number_restraints 175
_refine_ls_restrained_S_all 1.126
_refine_ls_R_factor_all 0.0756
_refine_ls_R_factor_gt 0.0596
_refine_ls_shift/su_max 0.000
_refine_ls_shift/su_mean 0.000
_refine_ls_structure_factor_coef Fsqd
_refine_ls_weighting_details 'calc w=1/[\s^2^(Fo^2^)+(0.0476P)^2^+2.0487P] where P=(Fo^2^+2Fc^2^)/3'
_refine_ls_weighting_scheme calc
_refine_ls_wR_factor_gt 0.1445
_refine_ls_wR_factor_ref 0.1569
_reflns_number_gt 3212
_reflns_number_total 3972
_reflns_threshold_expression >2\s(I)
_cod_data_source_file ol801569m_si_001.cif
_cod_data_source_block x07008_1f
_cod_database_code 1504856

loop_
_symmetry_equiv_pos_as_xyz
'x, y, z'
'-x, -y, -z'

loop_
_atom_site_label
_atom_site_type_symbol
_atom_site_fract_x
_atom_site_fract_y
_atom_site_fract_z
_atom_site_U_iso_or_equiv
_atom_site_adp_type
_atom_site_occupancy
_atom_site_symmetry_multiplicity
_atom_site_calc_flag
_atom_site_refinement_flags
_atom_site_disorder_assembly
_atom_site_disorder_group
C1 C 0.4533(8) 0.5426(3) 0.42840(17) 0.0393(8) Uani 1 1 d . . .
C2 C 0.651(3) 0.4693(13) 0.4376(6) 0.0203(11) Uani 0.519(3) 1 d PDU A 1
S3 S 0.8590(3) 0.41522(13) 0.37084(9) 0.0270(5) Uani 0.519(3) 1 d PDU A 1
C4 C 1.043(5) 0.331(2) 0.4323(9) 0.0188(14) Uani 0.519(3) 1 d PDU A 1
C5 C 0.9452(15) 0.3445(6) 0.5005(4) 0.0376(6) Uani 0.519(3) 1 d PDU A 1
H5 H 1.0214 0.3057 0.5415 0.045 Uiso 0.519(3) 1 calc PR A 1
C6 C 0.715(3) 0.4229(14) 0.5057(5) 0.0206(12) Uani 0.519(3) 1 d PDU . 1
C2' C 0.671(4) 0.4542(14) 0.4483(7) 0.0203(11) Uani 0.481(3) 1 d PDU A 2
C3' C 0.8768(15) 0.3979(6) 0.4028(4) 0.0270(5) Uani 0.481(3) 1 d PDU A 2
H3' H 0.8993 0.4122 0.3516 0.032 Uiso 0.481(3) 1 calc PR A 2
C4' C 1.034(5) 0.322(2) 0.4417(10) 0.0188(14) Uani 0.481(3) 1 d PDU A 2
S5' S 0.9404(4) 0.31594(16) 0.53282(11) 0.0376(6) Uani 0.481(3) 1 d PDU A 2
C6' C 0.687(3) 0.4168(16) 0.5207(5) 0.0206(12) Uani 0.481(3) 1 d PDU . 2
C7 C 1.2659(5) 0.2530(2) 0.41091(15) 0.0208(6) Uani 1 1 d . . .
C8 C 1.3411(6) 0.2452(2) 0.33836(16) 0.0267(6) Uani 1 1 d . A .
C9 C 1.5478(6) 0.1742(2) 0.31345(16) 0.0266(6) Uani 1 1 d . . .
C10 C 1.7007(5) 0.1058(2) 0.36040(16) 0.0232(6) Uani 1 1 d . A .
C11 C 1.6313(6) 0.1136(2) 0.43219(16) 0.0273(7) Uani 1 1 d . . .
C12 C 1.4219(6) 0.1840(2) 0.45691(15) 0.0236(6) Uani 1 1 d . A .
C13 C 1.9145(6) 0.0243(3) 0.33269(18) 0.0328(7) Uani 1 1 d . . .
O1 O 0.3688(9) 0.5664(3) 0.36005(19) 0.0469(12) Uani 0.664(6) 1 d PDU A 1
C14 C 0.4900(12) 0.6625(5) 0.3236(3) 0.0424(13) Uani 0.664(6) 1 d PDU A 1
H14A H 0.6804 0.6441 0.3047 0.051 Uiso 0.664(6) 1 calc PR A 1
H14B H 0.4901 0.7189 0.3571 0.051 Uiso 0.664(6) 1 calc PR A 1
C15 C 0.3241(14) 0.7049(6) 0.2632(3) 0.0395(15) Uani 0.664(6) 1 d PDU A 1
H15A H 0.3124 0.6459 0.2323 0.047 Uiso 0.664(6) 1 calc PR A 1
H15B H 0.1372 0.7275 0.2828 0.047 Uiso 0.664(6) 1 calc PR A 1
C16 C 0.4465(7) 0.7970(4) 0.22120(19) 0.0533(10) Uani 0.664(6) 1 d PD A 1
H16A H 0.6209 0.7702 0.1961 0.064 Uiso 0.664(6) 1 calc PR A 1
H16B H 0.4899 0.8483 0.2545 0.064 Uiso 0.664(6) 1 calc PR A 1
O1' O 0.483(2) 0.6262(7) 0.3663(4) 0.055(2) Uani 0.336(6) 1 d PDU A 2
C14' C 0.486(2) 0.5824(9) 0.2989(5) 0.041(2) Uani 0.336(6) 1 d PDU A 2
H14C H 0.3894 0.5134 0.3061 0.049 Uiso 0.336(6) 1 calc PR A 2
H14D H 0.6763 0.5653 0.2790 0.049 Uiso 0.336(6) 1 calc PR A 2
C15' C 0.345(3) 0.6690(11) 0.2464(7) 0.047(3) Uani 0.336(6) 1 d PDU A 2
H15C H 0.1529 0.6777 0.2671 0.057 Uiso 0.336(6) 1 calc PR A 2
H15D H 0.3427 0.6350 0.2013 0.057 Uiso 0.336(6) 1 calc PR A 2
C16' C 0.4465(7) 0.7970(4) 0.22120(19) 0.0533(10) Uani 0.336(6) 1 d PDU A 2
H16C H 0.4331 0.8371 0.2642 0.064 Uiso 0.336(6) 1 calc PR A 2
H16D H 0.6399 0.7924 0.2011 0.064 Uiso 0.336(6) 1 calc PR A 2
C17 C 0.2791(7) 0.8610(3) 0.16560(18) 0.0402(8) Uani 1 1 d . . .
H17A H 0.2628 0.8145 0.1270 0.048 Uiso 1 1 calc R A 1
H17B H 0.0936 0.8781 0.1886 0.048 Uiso 1 1 calc R A 1
C19 C 0.2205(7) 1.0424(3) 0.0846(2) 0.0420(9) Uani 1 1 d . . .
H19A H 0.1836 1.0033 0.0439 0.050 Uiso 1 1 calc R A .
H19B H 0.0441 1.0584 0.1128 0.050 Uiso 1 1 calc R . .
C18 C 0.4010(7) 0.9670(3) 0.13241(19) 0.0407(9) Uani 1 1 d . A .
H18A H 0.5743 0.9488 0.1035 0.049 Uiso 1 1 calc R . .
H18B H 0.4444 1.0075 0.1717 0.049 Uiso 1 1 calc R . .
C20 C 0.3419(7) 1.1499(3) 0.0544(2) 0.0429(9) Uani 1 1 d . A .
H20A H 0.5206 1.1336 0.0274 0.051 Uiso 1 1 calc R . .
H20B H 0.3744 1.1897 0.0952 0.051 Uiso 1 1 calc R . .
C21 C 0.1673(7) 1.2249(3) 0.0050(2) 0.0446(9) Uani 1 1 d . . .
H21A H 0.1328 1.1851 -0.0355 0.054 Uiso 1 1 calc R A .
H21B H -0.0106 1.2423 0.0321 0.054 Uiso 1 1 calc R . .
C22 C 0.2938(7) 1.3313(3) -0.0252(2) 0.0460(9) Uani 1 1 d . A .
H22A H 0.4777 1.3136 -0.0491 0.055 Uiso 1 1 calc R . .
H22B H 0.3162 1.3733 0.0153 0.055 Uiso 1 1 calc R . .
C23 C 0.1327(8) 1.4041(3) -0.0789(2) 0.0479(9) Uani 1 1 d . . .
H23A H 0.1104 1.3624 -0.1195 0.057 Uiso 1 1 calc R A .
H23B H -0.0510 1.4222 -0.0551 0.057 Uiso 1 1 calc R . .
C24 C 0.2616(9) 1.5099(4) -0.1086(2) 0.0591(11) Uani 1 1 d . A .
H24A H 0.4476 1.4920 -0.1310 0.071 Uiso 1 1 calc R . .
H24B H 0.2783 1.5529 -0.0682 0.071 Uiso 1 1 calc R . .
C25 C 0.1043(10) 1.5807(4) -0.1640(3) 0.0750(15) Uani 1 1 d . . .
H25A H 0.0954 1.5404 -0.2056 0.113 Uiso 1 1 calc R A .
H25B H 0.1960 1.6490 -0.1800 0.113 Uiso 1 1 calc R . .
H25C H -0.0806 1.5987 -0.1424 0.113 Uiso 1 1 calc R . .
F1 F 1.2055(5) 0.30645(16) 0.28811(10) 0.0481(6) Uani 1 1 d . . .
F2 F 1.5938(4) 0.17049(16) 0.24276(9) 0.0393(5) Uani 1 1 d . A .
F3 F 1.7640(4) 0.05064(17) 0.48220(10) 0.0471(6) Uani 1 1 d . A .
F4 F 1.3715(4) 0.18213(15) 0.52807(9) 0.0372(5) Uani 1 1 d . . .
F5 F 2.0522(4) 0.06573(19) 0.27193(11) 0.0485(6) Uani 1 1 d . A .
F6 F 1.8067(4) -0.06567(18) 0.31937(15) 0.0598(7) Uani 1 1 d . A .
F7 F 2.0980(4) -0.00780(16) 0.37850(11) 0.0415(5) Uani 1 1 d . A .

loop_
_atom_site_aniso_label
_atom_site_aniso_U_11
_atom_site_aniso_U_22
_atom_site_aniso_U_33
_atom_site_aniso_U_23
_atom_site_aniso_U_13
_atom_site_aniso_U_12
C1 0.053(2) 0.0376(19) 0.0243(16) 0.0014(13) -0.0067(15) 0.0094(16)
C2 0.019(2) 0.019(3) 0.022(3) -0.002(2) -0.0030(19) 0.0012(15)
S3 0.0259(7) 0.0278(8) 0.0254(10) -0.0049(7) -0.0020(7) 0.0116(5)
C4 0.0142(16) 0.018(3) 0.025(3) -0.004(3) -0.004(2) -0.0007(19)
C5 0.0338(9) 0.0395(11) 0.0325(11) 0.0015(8) 0.0024(8) 0.0237(7)
C6 0.020(3) 0.0198(19) 0.021(3) 0.000(3) -0.001(2) 0.0023(19)
C2' 0.019(2) 0.019(3) 0.022(3) -0.002(2) -0.0030(19) 0.0012(15)
C3' 0.0259(7) 0.0278(8) 0.0254(10) -0.0049(7) -0.0020(7) 0.0116(5)
C4' 0.0142(16) 0.018(3) 0.025(3) -0.004(3) -0.004(2) -0.0007(19)
S5' 0.0338(9) 0.0395(11) 0.0325(11) 0.0015(8) 0.0024(8) 0.0237(7)
C6' 0.020(3) 0.0198(19) 0.021(3) 0.000(3) -0.001(2) 0.0023(19)
C7 0.0130(13) 0.0186(13) 0.0318(15) -0.0070(11) -0.0036(11) 0.0003(10)
C8 0.0262(16) 0.0238(15) 0.0304(16) -0.0056(12) -0.0070(12) 0.0052(12)
C9 0.0273(16) 0.0264(15) 0.0270(15) -0.0087(12) -0.0002(12) -0.0017(12)
C10 0.0137(14) 0.0212(14) 0.0364(16) -0.0112(12) -0.0018(11) 0.0006(11)
C11 0.0193(15) 0.0283(16) 0.0350(17) -0.0060(12) -0.0084(12) 0.0061(12)
C12 0.0182(14) 0.0250(15) 0.0285(15) -0.0074(11) -0.0044(11) 0.0036(11)
C13 0.0197(16) 0.0339(17) 0.0474(19) -0.0194(14) -0.0004(14) 0.0015(13)
O1 0.067(3) 0.046(2) 0.0323(19) 0.0132(16) -0.0284(17) -0.0347(19)
C14 0.053(3) 0.047(3) 0.029(3) 0.009(2) -0.017(2) -0.022(2)
C15 0.035(3) 0.060(4) 0.023(3) -0.005(2) -0.007(2) 0.000(3)
C16 0.0301(19) 0.099(3) 0.0317(18) -0.0061(19) -0.0075(15) -0.0036(19)
O1' 0.103(5) 0.038(4) 0.027(4) 0.000(3) -0.014(4) -0.012(4)
C14' 0.057(4) 0.045(4) 0.025(4) -0.006(3) -0.013(3) -0.014(4)
C15' 0.041(4) 0.078(5) 0.018(4) 0.000(4) -0.001(4) 0.004(4)
C16' 0.0301(19) 0.099(3) 0.0317(18) -0.0061(19) -0.0075(15) -0.0036(19)
C17 0.0245(17) 0.063(2) 0.0373(18) -0.0187(16) -0.0084(14) -0.0015(16)
C19 0.0242(17) 0.057(2) 0.050(2) -0.0233(17) -0.0051(15) -0.0055(15)
C18 0.0219(17) 0.062(2) 0.043(2) -0.0247(17) -0.0031(14) -0.0042(15)
C20 0.0232(17) 0.061(2) 0.050(2) -0.0223(18) -0.0060(15) -0.0078(16)
C21 0.0261(18) 0.059(2) 0.054(2) -0.0222(18) -0.0084(16) -0.0069(16)
C22 0.0287(19) 0.066(3) 0.047(2) -0.0163(18) -0.0043(15) -0.0110(17)
C23 0.035(2) 0.063(3) 0.051(2) -0.0154(19) -0.0105(17) -0.0100(18)
C24 0.043(2) 0.083(3) 0.053(2) 0.001(2) -0.0092(19) -0.024(2)
C25 0.069(3) 0.089(4) 0.068(3) 0.014(3) -0.021(3) -0.027(3)
F1 0.0666(14) 0.0455(12) 0.0282(10) -0.0063(8) -0.0096(9) 0.0314(10)
F2 0.0465(12) 0.0419(11) 0.0276(10) -0.0097(8) 0.0026(8) 0.0104(9)
F3 0.0429(12) 0.0571(13) 0.0391(11) -0.0114(9) -0.0145(9) 0.0344(10)
F4 0.0393(11) 0.0432(11) 0.0276(9) -0.0093(8) -0.0065(8) 0.0198(8)
F5 0.0277(11) 0.0704(15) 0.0461(12) -0.0195(10) 0.0064(9) 0.0117(10)
F6 0.0290(11) 0.0461(13) 0.114(2) -0.0531(13) -0.0012(11) -0.0002(9)
F7 0.0239(10) 0.0448(11) 0.0565(12) -0.0169(9) -0.0068(9) 0.0151(8)

loop_
_atom_type_symbol
_atom_type_description
_atom_type_scat_dispersion_real
_atom_type_scat_dispersion_imag
_atom_type_scat_source
C C .0181 .0091 'International Tables Vol C Tables 4.2.6.8 and 6.1.1.4'
H H .0000 .0000 'International Tables Vol C Tables 4.2.6.8 and 6.1.1.4'
O O .0492 .0322 'International Tables Vol C Tables 4.2.6.8 and 6.1.1.4'
F F .0727 .0534 'International Tables Vol C Tables 4.2.6.8 and 6.1.1.4'
S S .3331 .5567 'International Tables Vol C Tables 4.2.6.8 and 6.1.1.4'

loop_
_geom_angle_atom_site_label_1
_geom_angle_atom_site_label_2
_geom_angle_atom_site_label_3
_geom_angle
_geom_angle_site_symmetry_1
_geom_angle_site_symmetry_3
C6' C1 C2 123.4(11) 2_666 .
C6' C1 O1 118.0(7) 2_666 .
C2 C1 O1 118.0(7) . .
C6' C1 O1' 109.3(8) 2_666 .
C2 C1 O1' 117.9(8) . .
C2 C1 C6 118.0(5) . 2_666
O1 C1 C6 122.3(6) . 2_666
O1' C1 C6 116.3(7) . 2_666
C6' C1 C2' 117.0(5) 2_666 .
O1 C1 C2' 124.0(7) . .
O1' C1 C2' 124.2(8) . .
C6 C1 C2' 111.4(10) 2_666 .
C1 C2 C6 122.4(13) . .
C1 C2 S3 125.8(8) . .
C6 C2 S3 111.8(9) . .
C2 S3 C4 92.3(5) . .
C5 C4 C7 125.6(13) . .
C5 C4 S3 111.2(7) . .
C7 C4 S3 123.1(10) . .
C4 C5 C6 113.7(9) . .
C4 C5 H5 123.2 . .
C6 C5 H5 123.2 . .
C2 C6 C5 111.0(9) . .
C2 C6 C1 119.5(13) . 2_666
C5 C6 C1 129.4(9) . 2_666
C6' C2' C3' 111.2(10) . .
C6' C2' C1 118.6(14) . .
C3' C2' C1 130.2(9) . .
C4' C3' C2' 112.3(9) . .
C4' C3' H3' 123.9 . .
C2' C3' H3' 123.9 . .
C3' C4' C7 125.2(13) . .
C3' C4' S5' 112.4(8) . .
C7 C4' S5' 122.5(11) . .
C6' S5' C4' 92.1(5) . .
C1 C6' C2' 124.2(14) 2_666 .
C1 C6' S5' 123.5(8) 2_666 .
C2' C6' S5' 112.1(10) . .
C12 C7 C8 114.0(2) . .
C12 C7 C4 126.2(7) . .
C8 C7 C4 119.7(7) . .
C12 C7 C4' 119.4(8) . .
C8 C7 C4' 126.5(8) . .
F1 C8 C9 116.1(3) . .
F1 C8 C7 120.2(3) . .
C9 C8 C7 123.6(3) . .
F2 C9 C8 118.2(3) . .
F2 C9 C10 120.4(3) . .
C8 C9 C10 121.3(3) . .
C11 C10 C9 115.7(3) . .
C11 C10 C13 123.5(3) . .
C9 C10 C13 120.7(3) . .
F3 C11 C10 120.7(3) . .
F3 C11 C12 116.6(3) . .
C10 C11 C12 122.7(3) . .
F4 C12 C11 116.8(3) . .
F4 C12 C7 120.6(2) . .
C11 C12 C7 122.6(3) . .
F7 C13 F6 106.9(3) . .
F7 C13 F5 105.9(2) . .
F6 C13 F5 107.4(3) . .
F7 C13 C10 113.0(3) . .
F6 C13 C10 111.4(2) . .
F5 C13 C10 111.9(3) . .
C1 O1 C14 110.1(4) . .
O1 C14 C15 106.8(4) . .
O1 C14 H14A 110.4 . .
C15 C14 H14A 110.4 . .
O1 C14 H14B 110.4 . .
C15 C14 H14B 110.4 . .
H14A C14 H14B 108.6 . .
C16 C15 C14 109.6(5) . .
C16 C15 H15A 109.7 . .
C14 C15 H15A 109.7 . .
C16 C15 H15B 109.7 . .
C14 C15 H15B 109.7 . .
H15A C15 H15B 108.2 . .
C15 C16 C17 116.0(4) . .
C15 C16 H16A 108.3 . .
C17 C16 H16A 108.3 . .
C15 C16 H16B 108.3 . .
C17 C16 H16B 108.3 . .
H16A C16 H16B 107.4 . .
C14' O1' C1 113.0(7) . .
O1' C14' C15' 108.2(9) . .
O1' C14' H14C 110.1 . .
C15' C14' H14C 110.1 . .
O1' C14' H14D 110.1 . .
C15' C14' H14D 110.1 . .
H14C C14' H14D 108.4 . .
C14' C15' H15C 106.2 . .
C14' C15' H15D 106.2 . .
H15C C15' H15D 106.4 . .
C18 C17 C16 112.6(3) . .
C18 C17 H17A 109.1 . .
C16 C17 H17A 109.1 . .
C18 C17 H17B 109.1 . .
C16 C17 H17B 109.1 . .
H17A C17 H17B 107.8 . .
C20 C19 C18 113.7(3) . .
C20 C19 H19A 108.8 . .
C18 C19 H19A 108.8 . .
C20 C19 H19B 108.8 . .
C18 C19 H19B 108.8 . .
H19A C19 H19B 107.7 . .
C17 C18 C19 114.6(3) . .
C17 C18 H18A 108.6 . .
C19 C18 H18A 108.6 . .
C17 C18 H18B 108.6 . .
C19 C18 H18B 108.6 . .
H18A C18 H18B 107.6 . .
C19 C20 C21 114.3(3) . .
C19 C20 H20A 108.7 . .
C21 C20 H20A 108.7 . .
C19 C20 H20B 108.7 . .
C21 C20 H20B 108.7 . .
H20A C20 H20B 107.6 . .
C22 C21 C20 113.5(3) . .
C22 C21 H21A 108.9 . .
C20 C21 H21A 108.9 . .
C22 C21 H21B 108.9 . .
C20 C21 H21B 108.9 . .
H21A C21 H21B 107.7 . .
C21 C22 C23 114.5(3) . .
C21 C22 H22A 108.6 . .
C23 C22 H22A 108.6 . .
C21 C22 H22B 108.6 . .
C23 C22 H22B 108.6 . .
H22A C22 H22B 107.6 . .
C24 C23 C22 113.9(3) . .
C24 C23 H23A 108.8 . .
C22 C23 H23A 108.8 . .
C24 C23 H23B 108.8 . .
C22 C23 H23B 108.8 . .
H23A C23 H23B 107.7 . .
C23 C24 C25 113.7(3) . .
C23 C24 H24A 108.8 . .
C25 C24 H24A 108.8 . .
C23 C24 H24B 108.8 . .
C25 C24 H24B 108.8 . .
H24A C24 H24B 107.7 . .
C24 C25 H25A 109.5 . .
C24 C25 H25B 109.5 . .
H25A C25 H25B 109.5 . .
C24 C25 H25C 109.5 . .
H25A C25 H25C 109.5 . .
H25B C25 H25C 109.5 . .

loop_
_geom_bond_atom_site_label_1
_geom_bond_atom_site_label_2
_geom_bond_distance
_geom_bond_site_symmetry_2
C1 C6' 1.251(11) 2_666
C1 C2 1.287(11) .
C1 O1 1.381(5) .
C1 O1' 1.453(9) .
C1 C6 1.501(10) 2_666
C1 C2' 1.508(11) .
C2 C6 1.390(9) .
C2 S3 1.699(13) .
S3 C4 1.732(16) .
C4 C5 1.342(16) .
C4 C7 1.461(11) .
C5 C6 1.435(14) .
C5 H5 0.9500 .
C6 C1 1.501(10) 2_666
C2' C6' 1.387(10) .
C2' C3' 1.447(15) .
C3' C4' 1.356(17) .
C3' H3' 0.9500 .
C4' C7 1.481(11) .
C4' S5' 1.716(17) .
S5' C6' 1.702(14) .
C6' C1 1.251(11) 2_666
C7 C12 1.384(4) .
C7 C8 1.384(4) .
C8 F1 1.336(3) .
C8 C9 1.371(4) .
C9 F2 1.326(3) .
C9 C10 1.383(4) .
C10 C11 1.366(4) .
C10 C13 1.494(4) .
C11 F3 1.334(3) .
C11 C12 1.375(4) .
C12 F4 1.328(3) .
C13 F7 1.323(4) .
C13 F6 1.323(4) .
C13 F5 1.326(4) .
O1 C14 1.424(6) .
C14 C15 1.490(7) .
C14 H14A 0.9900 .
C14 H14B 0.9900 .
C15 C16 1.426(7) .
C15 H15A 0.9900 .
C15 H15B 0.9900 .
C16 C17 1.507(5) .
C16 H16A 0.9900 .
C16 H16B 0.9900 .
O1' C14' 1.433(11) .
C14' C15' 1.534(13) .
C14' H14C 0.9900 .
C14' H14D 0.9900 .
C15' H15C 0.9900 .
C15' H15D 0.9900 .
C17 C18 1.506(5) .
C17 H17A 0.9900 .
C17 H17B 0.9900 .
C19 C20 1.508(5) .
C19 C18 1.515(5) .
C19 H19A 0.9900 .
C19 H19B 0.9900 .
C18 H18A 0.9900 .
C18 H18B 0.9900 .
C20 C21 1.512(5) .
C20 H20A 0.9900 .
C20 H20B 0.9900 .
C21 C22 1.507(5) .
C21 H21A 0.9900 .
C21 H21B 0.9900 .
C22 C23 1.511(5) .
C22 H22A 0.9900 .
C22 H22B 0.9900 .
C23 C24 1.503(6) .
C23 H23A 0.9900 .
C23 H23B 0.9900 .
C24 C25 1.511(6) .
C24 H24A 0.9900 .
C24 H24B 0.9900 .
C25 H25A 0.9800 .
C25 H25B 0.9800 .
C25 H25C 0.9800 .

loop_
_geom_torsion_atom_site_label_1
_geom_torsion_atom_site_label_2
_geom_torsion_atom_site_label_3
_geom_torsion_atom_site_label_4
_geom_torsion
_geom_torsion_site_symmetry_1
_geom_torsion_site_symmetry_4
C6' C1 C2 C6 4(2) 2_666 .
O1 C1 C2 C6 -166.5(15) . .
O1' C1 C2 C6 147.4(16) . .
C6 C1 C2 C6 -1(3) 2_666 .
C2' C1 C2 C6 -14(13) . .
C6' C1 C2 S3 -177.0(15) 2_666 .
O1 C1 C2 S3 12(2) . .
O1' C1 C2 S3 -34(2) . .
C6 C1 C2 S3 177.7(14) 2_666 .
C2' C1 C2 S3 165(16) . .
C1 C2 S3 C4 -180(2) . .
C6 C2 S3 C4 -1.3(19) . .
C2 S3 C4 C5 0(2) . .
C2 S3 C4 C7 178(2) . .
C7 C4 C5 C6 -177(2) . .
S3 C4 C5 C6 1(3) . .
C1 C2 C6 C5 -179.5(15) . .
S3 C2 C6 C5 2(2) . .
C1 C2 C6 C1 1(3) . 2_666
S3 C2 C6 C1 -177.8(12) . 2_666
C4 C5 C6 C2 -2(2) . .
C4 C5 C6 C1 178(2) . 2_666
C6' C1 C2' C6' 5(3) 2_666 .
C2 C1 C2' C6' 168(17) . .
O1 C1 C2' C6' -162.5(15) . .
O1' C1 C2' C6' 148.0(16) . .
C6 C1 C2' C6' 0.5(19) 2_666 .
C6' C1 C2' C3' -174.9(19) 2_666 .
C2 C1 C2' C3' -12(13) . .
O1 C1 C2' C3' 17(3) . .
O1' C1 C2' C3' -32(3) . .
C6 C1 C2' C3' -179.7(18) 2_666 .
C6' C2' C3' C4' 0(3) . .
C1 C2' C3' C4' -179(2) . .
C2' C3' C4' C7 -179(2) . .
C2' C3' C4' S5' 0(3) . .
C3' C4' S5' C6' -1(2) . .
C7 C4' S5' C6' 178(2) . .
C3' C2' C6' C1 174.4(17) . 2_666
C1 C2' C6' C1 -6(3) . 2_666
C3' C2' C6' S5' -1(2) . .
C1 C2' C6' S5' 179.0(13) . .
C4' S5' C6' C1 -174(2) . 2_666
C4' S5' C6' C2' 1(2) . .
C5 C4 C7 C12 -3(4) . .
S3 C4 C7 C12 179.6(12) . .
C5 C4 C7 C8 178(2) . .
S3 C4 C7 C8 1(3) . .
C5 C4 C7 C4' 25(16) . .
C3' C4' C7 C12 176(2) . .
S5' C4' C7 C12 -3(3) . .
C3' C4' C7 C8 -8(4) . .
S5' C4' C7 C8 173.8(13) . .
C3' C4' C7 C4 22(16) . .
C12 C7 C8 F1 179.3(3) . .
C4 C7 C8 F1 -1.9(15) . .
C4' C7 C8 F1 2.4(17) . .
C12 C7 C8 C9 1.2(4) . .
C4 C7 C8 C9 -180.0(15) . .
C4' C7 C8 C9 -175.7(17) . .
F1 C8 C9 F2 -1.1(4) . .
C7 C8 C9 F2 177.1(3) . .
F1 C8 C9 C10 -179.3(3) . .
C7 C8 C9 C10 -1.2(5) . .
F2 C9 C10 C11 -178.0(3) . .
C8 C9 C10 C11 0.2(4) . .
F2 C9 C10 C13 -1.8(4) . .
C8 C9 C10 C13 176.5(3) . .
C9 C10 C11 F3 179.4(3) . .
C13 C10 C11 F3 3.3(4) . .
C9 C10 C11 C12 0.5(4) . .
C13 C10 C11 C12 -175.6(3) . .
F3 C11 C12 F4 -0.2(4) . .
C10 C11 C12 F4 178.7(3) . .
F3 C11 C12 C7 -179.4(3) . .
C10 C11 C12 C7 -0.5(5) . .
C8 C7 C12 F4 -179.5(3) . .
C4 C7 C12 F4 1.8(16) . .
C4' C7 C12 F4 -2.4(16) . .
C8 C7 C12 C11 -0.4(4) . .
C4 C7 C12 C11 -179.1(16) . .
C4' C7 C12 C11 176.7(16) . .
C11 C10 C13 F7 -25.0(4) . .
C9 C10 C13 F7 159.1(3) . .
C11 C10 C13 F6 95.4(4) . .
C9 C10 C13 F6 -80.6(4) . .
C11 C10 C13 F5 -144.4(3) . .
C9 C10 C13 F5 39.6(4) . .
C6' C1 O1 C14 90.9(12) 2_666 .
C2 C1 O1 C14 -97.6(11) . .
O1' C1 O1 C14 3.5(7) . .
C6 C1 O1 C14 97.4(10) 2_666 .
C2' C1 O1 C14 -101.3(11) . .
C1 O1 C14 C15 -161.1(5) . .
O1 C14 C15 C16 -175.9(5) . .
C14 C15 C16 C17 -170.1(4) . .
C6' C1 O1' C14' -144.6(12) 2_666 .
C2 C1 O1' C14' 67.6(14) . .
O1 C1 O1' C14' -33.8(7) . .
C6 C1 O1' C14' -143.6(11) 2_666 .
C2' C1 O1' C14' 70.3(14) . .
C1 O1' C14' C15' 145.3(9) . .
C15 C16 C17 C18 170.5(4) . .
C16 C17 C18 C19 -171.3(3) . .
C20 C19 C18 C17 177.6(3) . .
C18 C19 C20 C21 178.5(3) . .
C19 C20 C21 C22 -179.3(3) . .
C20 C21 C22 C23 175.9(3) . .
C21 C22 C23 C24 -180.0(3) . .
C22 C23 C24 C25 178.2(4) . .
